data_1572815
loop_
_publ_author_name
'Chen, Yang'
'Sahoo, Smruti Ranjan'
'Baryshnikov, Glib V.'
'Gao, Lei'
'Zhu, Zhijia'
'Wu, Hongwei'

_publ_section_title
;
 Solution and solid-state fluorescence emission from cyanostyrene
 molecules with multiple nitrogen atoms.
;
_journal_issue 42
_journal_name_full 'Physical chemistry chemical physics : PCCP'
_journal_page_first 26816
_journal_page_last 26822
_journal_paper_doi 10.1039/d4cp03297g
_journal_volume 26
_journal_year 2024
_chemical_formula_moiety 'H2 O, C19 H12 N4'
_chemical_formula_sum 'C19 H14 N4 O'
_chemical_formula_weight 314.34
_chemical_name_systematic 1
_space_group_crystal_system monoclinic
_space_group_IT_number 14
_space_group_name_Hall '-P 2ybc'
_space_group_name_H-M_alt 'P 1 21/c 1'
_atom_sites_solution_hydrogens mixed
_atom_sites_solution_primary iterative
_audit_creation_date 2023-07-28
_audit_creation_method
;
Olex2 1.2
(compiled 2018.05.29 svn.r3508 for OlexSys, GUI svn.r5506)
;
_audit_update_record
;
2024-05-16 deposited with the CCDC.	2024-10-08 downloaded from the CCDC.
;
_cell_angle_alpha 90
_cell_angle_beta 104.078(7)
_cell_angle_gamma 90
_cell_formula_units_Z 4
_cell_length_a 10.8369(8)
_cell_length_b 7.3671(7)
_cell_length_c 20.0273(14)
_cell_measurement_reflns_used 7104
_cell_measurement_temperature 293(2)
_cell_measurement_theta_max 68.1980
_cell_measurement_theta_min 2.2310
_cell_volume 1550.9(2)
_computing_cell_refinement 'CrysAlisPro 1.171.41.89a (Rigaku OD, 2020)'
_computing_data_collection 'CrysAlisPro 1.171.41.89a (Rigaku OD, 2020)'
_computing_data_reduction 'CrysAlisPro 1.171.41.89a (Rigaku OD, 2020)'
_computing_molecular_graphics 'Olex2 (Dolomanov et al., 2009)'
_computing_publication_material 'Olex2 (Dolomanov et al., 2009)'
_computing_structure_refinement 'ShelXL (Sheldrick, 2015)'
_computing_structure_solution 'olex2.solve (Bourhis et al., 2015)'
_diffrn_ambient_temperature 293
_diffrn_detector 'Hybrid Pixel Array Detector'
_diffrn_detector_area_resol_mean 10.0000
_diffrn_measured_fraction_theta_full 0.987
_diffrn_measured_fraction_theta_max 0.984
_diffrn_measurement_details
;
List of Runs (angles in degrees, time in seconds):

  # Type    Start    End  Width  t~exp~   \w     \q     \k     \f   Frames
#--------------------------------------------------------------------------
  1  \w     35.00  66.00   0.50    0.50    --   41.80 -77.00 -30.00   62
  2  \w    -36.00  32.00   0.50    0.50    --   41.80 -82.00 -60.00  136
  3  \w     23.00  95.00   0.50    0.50    --   41.80  65.00   0.00  144
  4  \w     11.00  62.00   0.50    0.50    --   41.80 -65.00-180.00  102
  5  \w     36.00  63.00   0.50    0.50    --   41.80 -65.00  60.00   54
  6  \w     42.00  68.00   0.50    0.50    --   41.80 -82.00 -60.00   52
  7  \w     32.00  69.00   0.50    0.50    --   41.80 -82.00-180.00   74
  8  \w    -47.00  -9.00   0.50    0.50    --   41.80 -77.00-120.00   76
  9  \w     85.00 111.00   0.50    0.50    --   41.80  65.00 -30.00   52
 10  \w      7.00  61.00   0.50    0.50    --   41.80 -77.00-120.00  108
 11  \w    -39.00 -13.00   0.50    0.50    --   41.80 -77.00 -30.00   52
 12  \w    -48.00  32.00   0.50    0.50    --   41.80 -77.00 120.00  160
 13  \w     25.00  79.00   0.50    0.50    --   41.80  65.00 -30.00  108
 14  \w    -46.00  29.00   0.50    0.50    --   41.80 -65.00  60.00  150
 15  \w    -48.00 -14.00   0.50    0.50    --   41.80 -54.00   0.00   68
 16  \w     93.00 129.00   0.50    0.50    --   41.80  54.00-150.00   72
 17  \w     19.00  45.00   0.50    0.50    --   41.80 -54.00   0.00   52
 18  \w     15.00  82.00   0.50    0.50    --   41.80  54.00-150.00  134
 19  \w     26.00  69.00   0.50    0.50    --   41.80 -82.00 120.00   86
 20  \w    -25.00   0.00   0.50    0.50    --   41.80 -82.00 120.00   50
 21  \w     17.00 168.00   0.50    0.50    --   93.70  25.00-150.00  302
 22  \w     12.00 118.00   0.50    0.50    --   93.70 -82.00  60.00  212
 23  \w     42.00 121.00   0.50    0.50    --   93.70 -59.00 150.00  158
 24  \w     65.00  97.00   0.50    0.50    --   93.70 -82.00-120.00   64
 25  \w      6.00 116.00   0.50    0.50    --   93.70 -82.00 -60.00  220
 26  \w     66.00  91.00   0.50    0.50    --   93.70 -82.00 120.00   50
 27  \w     72.00  98.00   0.50    0.50    --   93.70 -82.00 150.00   52
 28  \w     68.00  94.00   0.50    0.50    --   93.70 -82.00   0.00   52
 29  \w     80.00 105.00   0.50    0.50    --   93.70 -82.00 -30.00   50
 30  \w     32.00  66.00   0.50    0.50    --   93.70 -82.00   0.00   68
 31  \w     91.00 183.00   0.50    0.50    --   93.70   8.00 120.00  184
 32  \w     33.00  63.00   0.50    0.50    --   93.70 -82.00 -30.00   60
 33  \w     68.00  94.00   0.50    0.50    --   93.70 -82.00 -90.00   52
 34  \w     36.00 104.00   0.50    0.50    --   93.70 -82.00  90.00  136
 35  \w     13.00 116.00   0.50    0.50    --   93.70 -33.00 -90.00  206
 36  \w     75.00 104.00   0.50    0.50    --   93.70 -82.00-180.00   58
 37  \w      5.00 110.00   0.50    0.50    --   93.70 -50.00  60.00  210
 38  \w      5.00  49.00   0.50    0.50    --   93.70 -68.00 -90.00   88
 39  \w      4.00  42.00   0.50    0.50    --   93.70   8.00 120.00   76
;
_diffrn_measurement_device 'four-circle diffractometer'
_diffrn_measurement_device_type 'XtaLAB Pro II AFC12 (RINC): Kappa single'
_diffrn_measurement_method '\w scans'
_diffrn_orient_matrix_type 'CrysAlisPro convention (1999,Acta A55,543-557)'
_diffrn_orient_matrix_UB_11 -0.1392256000
_diffrn_orient_matrix_UB_12 -0.0191655000
_diffrn_orient_matrix_UB_13 0.0047765000
_diffrn_orient_matrix_UB_21 -0.0459749000
_diffrn_orient_matrix_UB_22 0.0595965000
_diffrn_orient_matrix_UB_23 -0.0757531000
_diffrn_orient_matrix_UB_31 -0.0005350000
_diffrn_orient_matrix_UB_32 -0.1993828000
_diffrn_orient_matrix_UB_33 -0.0230300000
_diffrn_radiation_monochromator mirror
_diffrn_radiation_probe x-ray
_diffrn_radiation_type CuK\a
_diffrn_radiation_wavelength 1.54184
_diffrn_reflns_av_R_equivalents 0.0829
_diffrn_reflns_av_unetI/netI 0.0423
_diffrn_reflns_Laue_measured_fraction_full 0.987
_diffrn_reflns_Laue_measured_fraction_max 0.984
_diffrn_reflns_limit_h_max 12
_diffrn_reflns_limit_h_min -12
_diffrn_reflns_limit_k_max 6
_diffrn_reflns_limit_k_min -8
_diffrn_reflns_limit_l_max 24
_diffrn_reflns_limit_l_min -23
_diffrn_reflns_number 11198
_diffrn_reflns_point_group_measured_fraction_full 0.987
_diffrn_reflns_point_group_measured_fraction_max 0.984
_diffrn_reflns_theta_full 67.684
_diffrn_reflns_theta_max 67.904
_diffrn_reflns_theta_min 4.206
_diffrn_source 'micro-focus sealed X-ray tube'
_diffrn_source_type 'Rigaku (Cu) X-ray Source'
_exptl_absorpt_coefficient_mu 0.700
_exptl_absorpt_correction_T_max 1.00000
_exptl_absorpt_correction_T_min 0.56416
_exptl_absorpt_correction_type multi-scan
_exptl_absorpt_process_details
;
CrysAlisPro 1.171.41.89a (Rigaku Oxford Diffraction, 2020)
Empirical absorption correction using spherical harmonics,
implemented in SCALE3 ABSPACK scaling algorithm.
;
_exptl_crystal_colour 'clear light colourless'
_exptl_crystal_colour_lustre clear
_exptl_crystal_colour_modifier light
_exptl_crystal_colour_primary colourless
_exptl_crystal_density_diffrn 1.346
_exptl_crystal_description block
_exptl_crystal_F_000 656
_exptl_crystal_size_max 0.05
_exptl_crystal_size_mid 0.04
_exptl_crystal_size_min 0.03
_refine_diff_density_max 0.533
_refine_diff_density_min -0.687
_refine_diff_density_rms 0.170
_refine_ls_extinction_method none
_refine_ls_goodness_of_fit_ref 1.116
_refine_ls_hydrogen_treatment constr
_refine_ls_matrix_type full
_refine_ls_number_parameters 220
_refine_ls_number_reflns 2766
_refine_ls_number_restraints 0
_refine_ls_restrained_S_all 1.116
_refine_ls_R_factor_all 0.0762
_refine_ls_R_factor_gt 0.0728
_refine_ls_shift/su_max 0.000
_refine_ls_shift/su_mean 0.000
_refine_ls_structure_factor_coef Fsqd
_refine_ls_weighting_details 'w=1/[\s^2^(Fo^2^)+(0.1195P)^2^+0.1310P] where P=(Fo^2^+2Fc^2^)/3'
_refine_ls_weighting_scheme calc
_refine_ls_wR_factor_gt 0.1746
_refine_ls_wR_factor_ref 0.1791
_reflns_Friedel_coverage 0.000
_reflns_number_gt 2446
_reflns_number_total 2766
_reflns_threshold_expression 'I > 2\s(I)'
_cod_data_source_file d4cp03297g2.cif
_cod_data_source_block 3
_cod_depositor_comments 'Adding full bibliography for 1572814--1572815.cif.'
_cod_database_code 1572815
_shelx_shelxl_version_number 2018/3
_shelx_space_group_comment
;
The symmetry employed for this shelxl refinement is uniquely defined
by the following loop, which should always be used as a source of
symmetry information in preference to the above space-group names.
They are only intended as comments.
;
_shelx_estimated_absorpt_t_max 0.979
_shelx_estimated_absorpt_t_min 0.966
_diffrn_oxdiff_digest_frames
;
014adcc9efc15c2ee6a647e0c73b9f25130003076ed
;
_reflns_odcompleteness_completeness 99.30
_reflns_odcompleteness_iscentric 1
_reflns_odcompleteness_theta 66.97
_olex2_refinement_description
;
1. Fixed Uiso
 At 1.2 times of:
  All C(H) groups, All N(H) groups
 At 1.5 times of:
  All O(H,H) groups
2.a Free rotating group:
 O1(H1A,H1B)
2.b Aromatic/amide H refined with riding coordinates:
 N4(H4), C7(H7), C10(H10), C6(H6), C9(H9), C3(H3), C19(H19), C2(H2), C1(H1),
 C16(H16), C17(H17), C18(H18)
;
_olex2_submission_special_instructions 'No special instructions were received'
_oxdiff_exptl_absorpt_empirical_details
;
Empirical correction (ABSPACK) includes:
- Absorption correction using spherical harmonics
- Frame scaling
;
_oxdiff_exptl_absorpt_empirical_full_max 3.300
_oxdiff_exptl_absorpt_empirical_full_min 0.380

loop_
_space_group_symop_operation_xyz
'x, y, z'
'-x, y+1/2, -z+1/2'
'-x, -y, -z'
'x, -y-1/2, z-1/2'

loop_
_atom_site_label
_atom_site_type_symbol
_atom_site_fract_x
_atom_site_fract_y
_atom_site_fract_z
_atom_site_U_iso_or_equiv
_atom_site_adp_type
_atom_site_occupancy
_atom_site_site_symmetry_order
_atom_site_calc_flag
_atom_site_refinement_flags_posn
_atom_site_refinement_flags_adp
_atom_site_refinement_flags_occupancy
_atom_site_disorder_assembly
_atom_site_disorder_group
O1 O 0.90892(15) 0.89263(16) 0.36791(7) 0.0577(4) Uani 1 1 d . . . . .
H1A H 0.911718 0.974314 0.398180 0.086 Uiso 1 1 d G . . . .
H1B H 0.900988 0.942052 0.328719 0.086 Uiso 1 1 d G . . . .
N4 N 0.96963(13) 0.53291(18) 0.40701(7) 0.0391(4) Uani 1 1 d . . . . .
H4 H 0.946555 0.641410 0.393754 0.047 Uiso 1 1 calc R . . . .
N3 N 0.95406(14) 0.24002(18) 0.43449(7) 0.0443(4) Uani 1 1 d . . . . .
N1 N 0.16276(14) 0.6422(2) 0.25040(7) 0.0480(4) Uani 1 1 d . . . . .
C11 C 0.75362(17) 0.4026(2) 0.39285(8) 0.0394(4) Uani 1 1 d . . . . .
C13 C 0.89164(16) 0.3915(2) 0.41249(8) 0.0378(4) Uani 1 1 d . . . . .
C7 C 0.47345(17) 0.4269(2) 0.30494(8) 0.0441(4) Uani 1 1 d . . . . .
H7 H 0.509511 0.313639 0.301810 0.053 Uiso 1 1 calc R . . . .
C4 C 0.36443(16) 0.7652(2) 0.31655(8) 0.0395(4) Uani 1 1 d . . . . .
C5 C 0.28914(16) 0.6220(2) 0.28093(8) 0.0394(4) Uani 1 1 d . . . . .
C8 C 0.55085(16) 0.5708(2) 0.33987(8) 0.0397(4) Uani 1 1 d . . . . .
C14 C 1.09211(16) 0.4689(2) 0.42671(7) 0.0399(4) Uani 1 1 d . . . . .
C10 C 0.68786(16) 0.5517(2) 0.36657(8) 0.0410(4) Uani 1 1 d . . . . .
H10 H 0.735858 0.655755 0.365294 0.049 Uiso 1 1 calc R . . . .
N2 N 0.6336(2) 0.1210(2) 0.41997(12) 0.0809(7) Uani 1 1 d . . . . .
C6 C 0.34808(18) 0.4530(2) 0.27626(9) 0.0469(5) Uani 1 1 d . . . . .
H6 H 0.299780 0.357739 0.253002 0.056 Uiso 1 1 calc R . . . .
C9 C 0.49500(16) 0.7363(2) 0.34461(9) 0.0414(4) Uani 1 1 d . . . . .
H9 H 0.544806 0.831409 0.366931 0.050 Uiso 1 1 calc R . . . .
C15 C 1.08126(17) 0.2857(2) 0.44373(8) 0.0428(4) Uani 1 1 d . . . . .
C12 C 0.68765(18) 0.2420(2) 0.40672(10) 0.0513(5) Uani 1 1 d . . . . .
C3 C 0.30353(18) 0.9326(3) 0.32107(10) 0.0507(5) Uani 1 1 d . . . . .
H3 H 0.349269 1.030103 0.344221 0.061 Uiso 1 1 calc R . . . .
C19 C 1.20887(17) 0.5518(3) 0.43124(9) 0.0508(5) Uani 1 1 d . . . . .
H19 H 1.215082 0.673916 0.420734 0.061 Uiso 1 1 calc R . . . .
C2 C 0.1776(2) 0.9495(3) 0.29128(11) 0.0572(5) Uani 1 1 d . . . . .
H2 H 0.135738 1.058223 0.294283 0.069 Uiso 1 1 calc R . . . .
C1 C 0.11144(18) 0.8015(3) 0.25598(10) 0.0529(5) Uani 1 1 d . . . . .
H1 H 0.025538 0.816789 0.235082 0.063 Uiso 1 1 calc R . . . .
C16 C 1.1901(2) 0.1801(3) 0.46560(10) 0.0557(5) Uani 1 1 d . . . . .
H16 H 1.184742 0.058820 0.477427 0.067 Uiso 1 1 calc R . . . .
C17 C 1.3058(2) 0.2611(3) 0.46915(10) 0.0628(6) Uani 1 1 d . . . . .
H17 H 1.379804 0.192966 0.483217 0.075 Uiso 1 1 calc R . . . .
C18 C 1.31452(19) 0.4444(3) 0.45198(9) 0.0596(6) Uani 1 1 d . . . . .
H18 H 1.394361 0.494572 0.454756 0.072 Uiso 1 1 calc R . . . .

loop_
_atom_site_aniso_label
_atom_site_aniso_U_11
_atom_site_aniso_U_22
_atom_site_aniso_U_33
_atom_site_aniso_U_23
_atom_site_aniso_U_13
_atom_site_aniso_U_12
O1 0.0824(10) 0.0306(7) 0.0576(8) 0.0025(5) 0.0126(7) 0.0009(6)
N4 0.0460(8) 0.0312(8) 0.0405(7) 0.0036(5) 0.0110(6) 0.0031(6)
N3 0.0548(9) 0.0304(8) 0.0444(8) -0.0013(5) 0.0057(6) 0.0041(6)
N1 0.0465(9) 0.0505(10) 0.0456(8) -0.0039(6) 0.0086(6) 0.0012(6)
C11 0.0497(10) 0.0313(9) 0.0375(8) -0.0012(6) 0.0111(7) -0.0012(7)
C13 0.0494(9) 0.0289(9) 0.0348(8) -0.0015(6) 0.0096(7) 0.0023(6)
C7 0.0534(10) 0.0368(10) 0.0413(9) -0.0068(7) 0.0100(7) 0.0043(7)
C4 0.0484(9) 0.0339(9) 0.0389(8) -0.0003(6) 0.0160(7) -0.0016(7)
C5 0.0467(9) 0.0380(10) 0.0349(8) -0.0014(6) 0.0126(7) -0.0013(7)
C8 0.0473(10) 0.0362(9) 0.0372(8) 0.0026(6) 0.0132(7) -0.0005(7)
C14 0.0471(9) 0.0423(10) 0.0308(8) 0.0006(6) 0.0100(7) 0.0051(7)
C10 0.0465(10) 0.0354(9) 0.0427(9) 0.0037(7) 0.0135(7) -0.0006(7)
N2 0.0768(13) 0.0476(12) 0.1048(16) 0.0228(10) -0.0038(11) -0.0185(9)
C6 0.0548(11) 0.0403(11) 0.0428(9) -0.0094(7) 0.0063(8) 0.0001(8)
C9 0.0471(9) 0.0330(9) 0.0447(9) 0.0001(6) 0.0124(7) -0.0039(7)
C15 0.0529(10) 0.0384(10) 0.0355(8) -0.0025(7) 0.0078(7) 0.0070(7)
C12 0.0551(11) 0.0345(10) 0.0576(11) 0.0057(8) 0.0008(8) -0.0014(8)
C3 0.0549(11) 0.0367(10) 0.0613(11) -0.0026(8) 0.0158(9) 0.0014(8)
C19 0.0529(11) 0.0598(13) 0.0419(9) 0.0048(8) 0.0159(8) -0.0015(9)
C2 0.0568(11) 0.0434(12) 0.0738(13) -0.0001(9) 0.0203(10) 0.0109(8)
C1 0.0473(10) 0.0551(12) 0.0563(11) 0.0028(9) 0.0127(8) 0.0061(8)
C16 0.0627(13) 0.0504(12) 0.0491(10) -0.0016(8) 0.0042(9) 0.0175(9)
C17 0.0551(12) 0.0812(17) 0.0488(11) -0.0011(10) 0.0066(9) 0.0229(11)
C18 0.0465(11) 0.0882(17) 0.0445(10) 0.0027(10) 0.0117(8) 0.0034(10)

loop_
_atom_type_symbol
_atom_type_description
_atom_type_scat_dispersion_real
_atom_type_scat_dispersion_imag
_atom_type_scat_source
C C 0.0181 0.0091 'International Tables Vol C Tables 4.2.6.8 and 6.1.1.4'
H H 0.0000 0.0000 'International Tables Vol C Tables 4.2.6.8 and 6.1.1.4'
N N 0.0311 0.0180 'International Tables Vol C Tables 4.2.6.8 and 6.1.1.4'
O O 0.0492 0.0322 'International Tables Vol C Tables 4.2.6.8 and 6.1.1.4'

loop_
_geom_angle_atom_site_label_1
_geom_angle_atom_site_label_2
_geom_angle_atom_site_label_3
_geom_angle
_geom_angle_site_symmetry_1
_geom_angle_site_symmetry_3
_geom_angle_publ_flag
H1A O1 H1B 109.5 . . ?
C13 N4 H4 126.6 . . ?
C13 N4 C14 106.82(14) . . ?
C14 N4 H4 126.6 . . ?
C13 N3 C15 104.51(14) . . ?
C1 N1 C5 117.25(16) . . ?
C10 C11 C13 124.35(15) . . ?
C10 C11 C12 120.30(16) . . ?
C12 C11 C13 115.27(14) . . ?
N4 C13 C11 123.55(14) . . ?
N3 C13 N4 113.25(15) . . ?
N3 C13 C11 123.13(15) . . ?
C8 C7 H7 119.6 . . ?
C6 C7 H7 119.6 . . ?
C6 C7 C8 120.84(16) . . ?
C9 C4 C5 119.26(15) . . ?
C9 C4 C3 123.20(16) . . ?
C3 C4 C5 117.53(16) . . ?
N1 C5 C4 122.46(15) . . ?
N1 C5 C6 119.13(15) . . ?
C6 C5 C4 118.41(16) . . ?
C7 C8 C10 122.27(15) . . ?
C9 C8 C7 118.50(16) . . ?
C9 C8 C10 119.10(15) . . ?
N4 C14 C15 105.52(14) . . ?
N4 C14 C19 132.06(17) . . ?
C19 C14 C15 122.42(16) . . ?
C11 C10 C8 128.15(16) . . ?
C11 C10 H10 115.9 . . ?
C8 C10 H10 115.9 . . ?
C7 C6 C5 121.35(17) . . ?
C7 C6 H6 119.3 . . ?
C5 C6 H6 119.3 . . ?
C4 C9 H9 119.2 . . ?
C8 C9 C4 121.61(16) . . ?
C8 C9 H9 119.2 . . ?
N3 C15 C14 109.90(14) . . ?
N3 C15 C16 130.16(18) . . ?
C16 C15 C14 119.94(18) . . ?
N2 C12 C11 176.5(2) . . ?
C4 C3 H3 120.4 . . ?
C2 C3 C4 119.22(17) . . ?
C2 C3 H3 120.4 . . ?
C14 C19 H19 121.7 . . ?
C18 C19 C14 116.5(2) . . ?
C18 C19 H19 121.7 . . ?
C3 C2 H2 120.4 . . ?
C3 C2 C1 119.25(18) . . ?
C1 C2 H2 120.4 . . ?
N1 C1 C2 124.27(18) . . ?
N1 C1 H1 117.9 . . ?
C2 C1 H1 117.9 . . ?
C15 C16 H16 121.1 . . ?
C17 C16 C15 117.8(2) . . ?
C17 C16 H16 121.1 . . ?
C16 C17 H17 119.3 . . ?
C16 C17 C18 121.36(19) . . ?
C18 C17 H17 119.3 . . ?
C19 C18 C17 121.9(2) . . ?
C19 C18 H18 119.0 . . ?
C17 C18 H18 119.0 . . ?

loop_
_geom_bond_atom_site_label_1
_geom_bond_atom_site_label_2
_geom_bond_distance
_geom_bond_site_symmetry_2
_geom_bond_publ_flag
O1 H1A 0.8495 . ?
O1 H1B 0.8503 . ?
N4 H4 0.8600 . ?
N4 C13 1.363(2) . ?
N4 C14 1.373(2) . ?
N3 C13 1.323(2) . ?
N3 C15 1.387(2) . ?
N1 C5 1.365(2) . ?
N1 C1 1.315(2) . ?
C11 C13 1.453(2) . ?
C11 C10 1.345(2) . ?
C11 C12 1.444(2) . ?
C7 H7 0.9300 . ?
C7 C8 1.425(2) . ?
C7 C6 1.354(2) . ?
C4 C5 1.416(2) . ?
C4 C9 1.406(2) . ?
C4 C3 1.412(2) . ?
C5 C6 1.413(2) . ?
C8 C10 1.457(2) . ?
C8 C9 1.375(2) . ?
C14 C15 1.404(3) . ?
C14 C19 1.388(2) . ?
C10 H10 0.9300 . ?
N2 C12 1.133(3) . ?
C6 H6 0.9300 . ?
C9 H9 0.9300 . ?
C15 C16 1.392(3) . ?
C3 H3 0.9300 . ?
C3 C2 1.355(3) . ?
C19 H19 0.9300 . ?
C19 C18 1.370(3) . ?
C2 H2 0.9300 . ?
C2 C1 1.399(3) . ?
C1 H1 0.9300 . ?
C16 H16 0.9300 . ?
C16 C17 1.375(3) . ?
C17 H17 0.9300 . ?
C17 C18 1.402(3) . ?
C18 H18 0.9300 . ?

loop_
_geom_torsion_atom_site_label_1
_geom_torsion_atom_site_label_2
_geom_torsion_atom_site_label_3
_geom_torsion_atom_site_label_4
_geom_torsion
_geom_torsion_site_symmetry_1
_geom_torsion_site_symmetry_2
_geom_torsion_site_symmetry_3
_geom_torsion_site_symmetry_4
_geom_torsion_publ_flag
N4 C14 C15 N3 -0.07(17) . . . . ?
N4 C14 C15 C16 179.57(14) . . . . ?
N4 C14 C19 C18 -178.72(16) . . . . ?
N3 C15 C16 C17 179.04(17) . . . . ?
N1 C5 C6 C7 179.19(15) . . . . ?
C13 N4 C14 C15 -0.06(16) . . . . ?
C13 N4 C14 C19 179.98(17) . . . . ?
C13 N3 C15 C14 0.17(17) . . . . ?
C13 N3 C15 C16 -179.42(17) . . . . ?
C13 C11 C10 C8 174.02(15) . . . . ?
C7 C8 C10 C11 -33.8(3) . . . . ?
C7 C8 C9 C4 0.6(2) . . . . ?
C4 C5 C6 C7 0.0(2) . . . . ?
C4 C3 C2 C1 -0.9(3) . . . . ?
C5 N1 C1 C2 -0.4(3) . . . . ?
C5 C4 C9 C8 -1.7(2) . . . . ?
C5 C4 C3 C2 -0.4(2) . . . . ?
C8 C7 C6 C5 -1.2(3) . . . . ?
C14 N4 C13 N3 0.18(17) . . . . ?
C14 N4 C13 C11 -176.82(14) . . . . ?
C14 C15 C16 C17 -0.5(3) . . . . ?
C14 C19 C18 C17 -1.3(3) . . . . ?
C10 C11 C13 N4 0.8(2) . . . . ?
C10 C11 C13 N3 -175.95(16) . . . . ?
C10 C8 C9 C4 176.63(14) . . . . ?
C6 C7 C8 C10 -175.05(15) . . . . ?
C6 C7 C8 C9 0.9(2) . . . . ?
C9 C4 C5 N1 -177.76(15) . . . . ?
C9 C4 C5 C6 1.4(2) . . . . ?
C9 C4 C3 C2 178.67(17) . . . . ?
C9 C8 C10 C11 150.36(17) . . . . ?
C15 N3 C13 N4 -0.21(17) . . . . ?
C15 N3 C13 C11 176.80(14) . . . . ?
C15 C14 C19 C18 1.3(2) . . . . ?
C15 C16 C17 C18 0.6(3) . . . . ?
C12 C11 C13 N4 -176.10(15) . . . . ?
C12 C11 C13 N3 7.2(2) . . . . ?
C12 C11 C10 C8 -9.3(3) . . . . ?
C3 C4 C5 N1 1.3(2) . . . . ?
C3 C4 C5 C6 -179.54(15) . . . . ?
C3 C4 C9 C8 179.29(15) . . . . ?
C3 C2 C1 N1 1.3(3) . . . . ?
C19 C14 C15 N3 179.90(14) . . . . ?
C19 C14 C15 C16 -0.5(2) . . . . ?
C1 N1 C5 C4 -0.9(2) . . . . ?
C1 N1 C5 C6 179.94(15) . . . . ?
C16 C17 C18 C19 0.3(3) . . . . ?
